data_4121463
loop_
_publ_author_name
'Furukawa, Hiroyasu'
'G\'andara, Felipe'
'Zhang, Yue-Biao'
'Jiang, Juncong'
'Queen, Wendy L.'
'Hudson, Matthew R.'
'Yaghi, Omar M.'

_publ_section_title
;
 Water adsorption in porous metal-organic frameworks and related
 materials.
;
_journal_issue 11
_journal_name_full 'Journal of the American Chemical Society'
_journal_page_first 4369
_journal_page_last 4381
_journal_paper_doi 10.1021/ja500330a
_journal_volume 136
_journal_year 2014
_chemical_formula_moiety '0.06(C384 H96 O560 Zr96), 9.35(O)'
_chemical_formula_sum 'C24 H6 O44.35 Zr6'
_chemical_formula_weight 1551.21
_chemical_name_systematic
;
 ?
;
_space_group_crystal_system cubic
_space_group_IT_number 227
_space_group_name_Hall '-F 4vw 2vw 3'
_space_group_name_H-M_alt 'F d -3 m'
_symmetry_space_group_name_Hall '-F 4vw 2vw 3'
_symmetry_space_group_name_H-M 'F d -3 m :2'
_atom_sites_solution_hydrogens geom
_atom_sites_solution_primary direct
_audit_creation_date 2013-12-18
_audit_creation_method
;
Olex2 1.2
(compiled 2013.12.10 svn.r2850 for OlexSys, GUI svn.r4736)
;
_cell_angle_alpha 90
_cell_angle_beta 90
_cell_angle_gamma 90
_cell_formula_units_Z 16
_cell_length_a 35.0764(10)
_cell_length_b 35.0764(10)
_cell_length_c 35.0764(10)
_cell_measurement_reflns_used 9885
_cell_measurement_temperature 100
_cell_measurement_theta_max 33.33
_cell_measurement_theta_min 2.53
_cell_volume 43156(2)
_computing_molecular_graphics 'Olex2 (Dolomanov et al., 2009)'
_computing_publication_material 'Olex2 (Dolomanov et al., 2009)'
_computing_structure_refinement 'XL (Sheldrick, 2008)'
_computing_structure_solution 'ShelXS (Sheldrick, 2008)'
_diffrn_ambient_temperature 100.15
_diffrn_measured_fraction_theta_full 0.998
_diffrn_measured_fraction_theta_max 0.999
_diffrn_measurement_device_type 'Bruker APEX-II CCD'
_diffrn_measurement_method '\f and \w scans'
_diffrn_radiation_wavelength 0.7749
_diffrn_reflns_av_R_equivalents 0.0851
_diffrn_reflns_av_unetI/netI 0.0213
_diffrn_reflns_Laue_measured_fraction_full 0.998
_diffrn_reflns_Laue_measured_fraction_max 0.999
_diffrn_reflns_limit_h_max 50
_diffrn_reflns_limit_h_min -49
_diffrn_reflns_limit_k_max 50
_diffrn_reflns_limit_k_min -50
_diffrn_reflns_limit_l_max 50
_diffrn_reflns_limit_l_min -50
_diffrn_reflns_number 180989
_diffrn_reflns_point_group_measured_fraction_full 0.998
_diffrn_reflns_point_group_measured_fraction_max 0.999
_diffrn_reflns_theta_full 27.706
_diffrn_reflns_theta_max 33.699
_diffrn_reflns_theta_min 1.790
_diffrn_standards_number 0
_exptl_absorpt_coefficient_mu 0.781
_exptl_absorpt_correction_T_max 1.000
_exptl_absorpt_correction_T_min 0.9106
_exptl_absorpt_correction_type multi-scan
_exptl_absorpt_process_details SADABS
_exptl_crystal_colour 'clear colourless'
_exptl_crystal_colour_lustre clear
_exptl_crystal_colour_primary colourless
_exptl_crystal_density_diffrn 0.955
_exptl_crystal_description octahedral
_exptl_crystal_F_000 11917
_exptl_crystal_size_max 0.01
_exptl_crystal_size_mid 0.01
_exptl_crystal_size_min 0.01
_refine_diff_density_max 0.852
_refine_diff_density_min -0.780
_refine_diff_density_rms 0.202
_refine_ls_extinction_method none
_refine_ls_goodness_of_fit_ref 1.126
_refine_ls_hydrogen_treatment constr
_refine_ls_matrix_type full
_refine_ls_number_parameters 126
_refine_ls_number_reflns 3133
_refine_ls_number_restraints 0
_refine_ls_restrained_S_all 1.126
_refine_ls_R_factor_all 0.0475
_refine_ls_R_factor_gt 0.0396
_refine_ls_shift/su_max 0.001
_refine_ls_shift/su_mean 0.000
_refine_ls_structure_factor_coef Fsqd
_refine_ls_weighting_details 'w=1/[\s^2^(Fo^2^)+(0.0977P)^2^+78.3696P] where P=(Fo^2^+2Fc^2^)/3'
_refine_ls_weighting_scheme calc
_refine_ls_wR_factor_gt 0.1334
_refine_ls_wR_factor_ref 0.1431
_reflns_Friedel_coverage 0.000
_reflns_number_gt 2689
_reflns_number_total 3133
_reflns_threshold_expression 'I > 2\s(I)'
_cod_data_source_file ja500330a_si_007.cif
_cod_data_source_block mof-808
_cod_original_cell_volume 43156(4)
_cod_database_code 4121463
_shelxl_version_number 2013-4
_shelx_space_group_comment
;
The symmetry employed for this shelxl refinement is uniquely defined
by the following loop, which should always be used as a source of
symmetry information in preference to the above space-group names.
They are only intended as comments.
;
_olex2_refinement_description
;
1. Fixed Uiso
 At 1.2 times of:
  All C(H) groups
2. Uiso/Uaniso restraints and constraints
Uanis(O8) = Uanis(O12)
3. Others
 Sof(O12)=0.25*(1-FVAR(2))
 Sof(O8)=0.25*FVAR(2)
 Fixed Sof: O2(0.08333) O3(0.25) O4(0.5) C4(0.25) O5(0.125) O0AA(0.08333)
 O2AA(0.0625) O7(0.25) O6(0.5) C5(0.25) O9(0.125) O11(0.0625) O13(0.0625)
 O14(0.04167) O10(0.1) O15(0.1) O16(0.1)
4.a Aromatic/amide H refined with riding coordinates:
 C3(H3)
;

loop_
_space_group_symop_operation_xyz
'x, y, z'
'-x+3/4, -y+1/4, z+1/2'
'-x+1/4, y+1/2, -z+3/4'
'x+1/2, -y+3/4, -z+1/4'
'z, x, y'
'z+1/2, -x+3/4, -y+1/4'
'-z+3/4, -x+1/4, y+1/2'
'-z+1/4, x+1/2, -y+3/4'
'y, z, x'
'-y+1/4, z+1/2, -x+3/4'
'y+1/2, -z+3/4, -x+1/4'
'-y+3/4, -z+1/4, x+1/2'
'y+3/4, x+1/4, -z+1/2'
'-y, -x, -z'
'y+1/4, -x+1/2, z+3/4'
'-y+1/2, x+3/4, z+1/4'
'x+3/4, z+1/4, -y+1/2'
'-x+1/2, z+3/4, y+1/4'
'-x, -z, -y'
'x+1/4, -z+1/2, y+3/4'
'z+3/4, y+1/4, -x+1/2'
'z+1/4, -y+1/2, x+3/4'
'-z+1/2, y+3/4, x+1/4'
'-z, -y, -x'
'x, y+1/2, z+1/2'
'-x+3/4, -y+3/4, z+1'
'-x+1/4, y+1, -z+5/4'
'x+1/2, -y+5/4, -z+3/4'
'z, x+1/2, y+1/2'
'z+1/2, -x+5/4, -y+3/4'
'-z+3/4, -x+3/4, y+1'
'-z+1/4, x+1, -y+5/4'
'y, z+1/2, x+1/2'
'-y+1/4, z+1, -x+5/4'
'y+1/2, -z+5/4, -x+3/4'
'-y+3/4, -z+3/4, x+1'
'y+3/4, x+3/4, -z+1'
'-y, -x+1/2, -z+1/2'
'y+1/4, -x+1, z+5/4'
'-y+1/2, x+5/4, z+3/4'
'x+3/4, z+3/4, -y+1'
'-x+1/2, z+5/4, y+3/4'
'-x, -z+1/2, -y+1/2'
'x+1/4, -z+1, y+5/4'
'z+3/4, y+3/4, -x+1'
'z+1/4, -y+1, x+5/4'
'-z+1/2, y+5/4, x+3/4'
'-z, -y+1/2, -x+1/2'
'x+1/2, y, z+1/2'
'-x+5/4, -y+1/4, z+1'
'-x+3/4, y+1/2, -z+5/4'
'x+1, -y+3/4, -z+3/4'
'z+1/2, x, y+1/2'
'z+1, -x+3/4, -y+3/4'
'-z+5/4, -x+1/4, y+1'
'-z+3/4, x+1/2, -y+5/4'
'y+1/2, z, x+1/2'
'-y+3/4, z+1/2, -x+5/4'
'y+1, -z+3/4, -x+3/4'
'-y+5/4, -z+1/4, x+1'
'y+5/4, x+1/4, -z+1'
'-y+1/2, -x, -z+1/2'
'y+3/4, -x+1/2, z+5/4'
'-y+1, x+3/4, z+3/4'
'x+5/4, z+1/4, -y+1'
'-x+1, z+3/4, y+3/4'
'-x+1/2, -z, -y+1/2'
'x+3/4, -z+1/2, y+5/4'
'z+5/4, y+1/4, -x+1'
'z+3/4, -y+1/2, x+5/4'
'-z+1, y+3/4, x+3/4'
'-z+1/2, -y, -x+1/2'
'x+1/2, y+1/2, z'
'-x+5/4, -y+3/4, z+1/2'
'-x+3/4, y+1, -z+3/4'
'x+1, -y+5/4, -z+1/4'
'z+1/2, x+1/2, y'
'z+1, -x+5/4, -y+1/4'
'-z+5/4, -x+3/4, y+1/2'
'-z+3/4, x+1, -y+3/4'
'y+1/2, z+1/2, x'
'-y+3/4, z+1, -x+3/4'
'y+1, -z+5/4, -x+1/4'
'-y+5/4, -z+3/4, x+1/2'
'y+5/4, x+3/4, -z+1/2'
'-y+1/2, -x+1/2, -z'
'y+3/4, -x+1, z+3/4'
'-y+1, x+5/4, z+1/4'
'x+5/4, z+3/4, -y+1/2'
'-x+1, z+5/4, y+1/4'
'-x+1/2, -z+1/2, -y'
'x+3/4, -z+1, y+3/4'
'z+5/4, y+3/4, -x+1/2'
'z+3/4, -y+1, x+3/4'
'-z+1, y+5/4, x+1/4'
'-z+1/2, -y+1/2, -x'
'-x, -y, -z'
'x-3/4, y-1/4, -z-1/2'
'x-1/4, -y-1/2, z-3/4'
'-x-1/2, y-3/4, z-1/4'
'-z, -x, -y'
'-z-1/2, x-3/4, y-1/4'
'z-3/4, x-1/4, -y-1/2'
'z-1/4, -x-1/2, y-3/4'
'-y, -z, -x'
'y-1/4, -z-1/2, x-3/4'
'-y-1/2, z-3/4, x-1/4'
'y-3/4, z-1/4, -x-1/2'
'-y-3/4, -x-1/4, z-1/2'
'y, x, z'
'-y-1/4, x-1/2, -z-3/4'
'y-1/2, -x-3/4, -z-1/4'
'-x-3/4, -z-1/4, y-1/2'
'x-1/2, -z-3/4, -y-1/4'
'x, z, y'
'-x-1/4, z-1/2, -y-3/4'
'-z-3/4, -y-1/4, x-1/2'
'-z-1/4, y-1/2, -x-3/4'
'z-1/2, -y-3/4, -x-1/4'
'z, y, x'
'-x, -y+1/2, -z+1/2'
'x-3/4, y+1/4, -z'
'x-1/4, -y, z-1/4'
'-x-1/2, y-1/4, z+1/4'
'-z, -x+1/2, -y+1/2'
'-z-1/2, x-1/4, y+1/4'
'z-3/4, x+1/4, -y'
'z-1/4, -x, y-1/4'
'-y, -z+1/2, -x+1/2'
'y-1/4, -z, x-1/4'
'-y-1/2, z-1/4, x+1/4'
'y-3/4, z+1/4, -x'
'-y-3/4, -x+1/4, z'
'y, x+1/2, z+1/2'
'-y-1/4, x, -z-1/4'
'y-1/2, -x-1/4, -z+1/4'
'-x-3/4, -z+1/4, y'
'x-1/2, -z-1/4, -y+1/4'
'x, z+1/2, y+1/2'
'-x-1/4, z, -y-1/4'
'-z-3/4, -y+1/4, x'
'-z-1/4, y, -x-1/4'
'z-1/2, -y-1/4, -x+1/4'
'z, y+1/2, x+1/2'
'-x+1/2, -y, -z+1/2'
'x-1/4, y-1/4, -z'
'x+1/4, -y-1/2, z-1/4'
'-x, y-3/4, z+1/4'
'-z+1/2, -x, -y+1/2'
'-z, x-3/4, y+1/4'
'z-1/4, x-1/4, -y'
'z+1/4, -x-1/2, y-1/4'
'-y+1/2, -z, -x+1/2'
'y+1/4, -z-1/2, x-1/4'
'-y, z-3/4, x+1/4'
'y-1/4, z-1/4, -x'
'-y-1/4, -x-1/4, z'
'y+1/2, x, z+1/2'
'-y+1/4, x-1/2, -z-1/4'
'y, -x-3/4, -z+1/4'
'-x-1/4, -z-1/4, y'
'x, -z-3/4, -y+1/4'
'x+1/2, z, y+1/2'
'-x+1/4, z-1/2, -y-1/4'
'-z-1/4, -y-1/4, x'
'-z+1/4, y-1/2, -x-1/4'
'z, -y-3/4, -x+1/4'
'z+1/2, y, x+1/2'
'-x+1/2, -y+1/2, -z'
'x-1/4, y+1/4, -z-1/2'
'x+1/4, -y, z-3/4'
'-x, y-1/4, z-1/4'
'-z+1/2, -x+1/2, -y'
'-z, x-1/4, y-1/4'
'z-1/4, x+1/4, -y-1/2'
'z+1/4, -x, y-3/4'
'-y+1/2, -z+1/2, -x'
'y+1/4, -z, x-3/4'
'-y, z-1/4, x-1/4'
'y-1/4, z+1/4, -x-1/2'
'-y-1/4, -x+1/4, z-1/2'
'y+1/2, x+1/2, z'
'-y+1/4, x, -z-3/4'
'y, -x-1/4, -z-1/4'
'-x-1/4, -z+1/4, y-1/2'
'x, -z-1/4, -y-1/4'
'x+1/2, z+1/2, y'
'-x+1/4, z, -y-3/4'
'-z-1/4, -y+1/4, x-1/2'
'-z+1/4, y, -x-3/4'
'z, -y-1/4, -x-1/4'
'z+1/2, y+1/2, x'

loop_
_atom_site_label
_atom_site_type_symbol
_atom_site_fract_x
_atom_site_fract_y
_atom_site_fract_z
_atom_site_U_iso_or_equiv
_atom_site_adp_type
_atom_site_occupancy
_atom_site_site_symmetry_order
_atom_site_calc_flag
_atom_site_refinement_flags_posn
_atom_site_refinement_flags_adp
_atom_site_refinement_flags_occupancy
_atom_site_disorder_group
Zr1 Zr 0.79704(2) 0.22661(2) 0.45296(2) 0.01967(12) Uani 1 2 d S T P .
O2 O 0.77813(14) 0.27813(14) 0.47187(14) 0.0202(14) Uani 0.5 6 d S T P 1
O1 O 0.79866(4) 0.25340(5) 0.39586(4) 0.0262(3) Uani 1 1 d . . . .
C1 C 0.78129(6) 0.28129(6) 0.38143(9) 0.0237(5) Uani 1 2 d S T P .
C3 C 0.77938(9) 0.32807(6) 0.32807(6) 0.0252(6) Uani 1 2 d S T P .
H3 H 0.7572 0.3391 0.3391 0.030 Uiso 1 2 calc RS T P .
C2 C 0.79564(6) 0.29564(6) 0.34434(9) 0.0237(5) Uani 1 2 d S T P .
O3 O 0.76548(12) 0.18441(16) 0.48452(12) 0.0225(11) Uani 0.5 2 d S T P 1
O4 O 0.7808(2) 0.1791(2) 0.4130(2) 0.0380(12) Uani 0.5 1 d . . P 2
C4 C 0.7500 0.15939(15) 0.40939(15) 0.0454(19) Uani 0.5 2 d S T P 2
O5 O 0.8382(2) 0.3382(2) 0.4118(2) 0.113(5) Uiso 0.75 6 d S T P .
O0AA O 0.78930(16) 0.28930(16) 0.46070(16) 0.0202(13) Uani 0.5 6 d S T P 2
O2AA O 0.8750 0.3544(5) 0.3750 0.061(5) Uiso 0.25 4 d S T P .
O7 O 0.75995(12) 0.19794(16) 0.49005(12) 0.0215(10) Uani 0.5 2 d S T P 2
O6 O 0.7949(3) 0.1819(2) 0.4090(3) 0.066(3) Uani 0.5 1 d . . P 1
C5 C 0.7773(6) 0.1794(6) 0.3781(5) 0.076(5) Uani 0.25 1 d . . P 1
O9 O 0.8023(7) 0.1276(11) 0.4477(7) 0.151(12) Uiso 0.25 2 d S T P .
O11 O 0.7196(7) 0.2196(7) 0.3552(10) 0.064(7) Uiso 0.125 2 d S T P 2
O12 O 0.7481(9) 0.2032(7) 0.3640(7) 0.092(6) Uani 0.140(5) 1 d . . P 1
O13 O 0.6805(9) 0.3837(5) 0.3837(5) 0.063(8) Uiso 0.125 2 d S T P .
O14 O 1.502(3) 1.002(3) -0.252(3) 0.34(6) Uiso 0.25 6 d S T P .
O8 O 0.7810(11) 0.1496(9) 0.3583(9) 0.092(6) Uani 0.110(5) 1 d . . P .
O10 O 0.6274(9) 0.3890(8) 0.3444(8) 0.072(8) Uiso 0.1 1 d . . P .
O15 O 0.6496(11) 0.3809(13) 0.3924(12) 0.110(15) Uiso 0.1 1 d . . P .
O16 O 0.7721(15) 0.184(2) 0.3149(19) 0.16(2) Uiso 0.1 1 d . . P .

loop_
_atom_site_aniso_label
_atom_site_aniso_U_11
_atom_site_aniso_U_22
_atom_site_aniso_U_33
_atom_site_aniso_U_23
_atom_site_aniso_U_13
_atom_site_aniso_U_12
Zr1 0.01938(13) 0.02026(15) 0.01938(13) 0.00095(6) 0.00245(8) -0.00095(6)
O2 0.0202(14) 0.0202(14) 0.0202(14) 0.0053(16) 0.0053(16) -0.0053(16)
O1 0.0264(7) 0.0263(7) 0.0258(7) 0.0065(6) 0.0053(5) 0.0043(6)
C1 0.0227(8) 0.0227(8) 0.0258(13) 0.0036(7) 0.0036(7) -0.0022(10)
C3 0.0238(13) 0.0258(8) 0.0258(8) 0.0048(11) 0.0039(7) 0.0039(7)
C2 0.0233(8) 0.0233(8) 0.0244(13) 0.0050(7) 0.0050(7) 0.0003(10)
O3 0.0243(17) 0.019(3) 0.0243(17) 0.0027(14) 0.0030(18) -0.0027(14)
O4 0.054(3) 0.031(2) 0.029(3) -0.0066(19) 0.017(2) -0.012(2)
C4 0.049(4) 0.044(3) 0.044(3) -0.021(3) 0.017(3) -0.017(3)
O0AA 0.0202(13) 0.0202(13) 0.0202(13) 0.0001(18) 0.0001(18) -0.0001(18)
O7 0.0223(16) 0.020(3) 0.0223(16) 0.0023(14) 0.0020(18) -0.0023(14)
O6 0.135(9) 0.027(3) 0.036(3) -0.0002(19) 0.034(5) 0.000(5)
C5 0.102(14) 0.079(12) 0.047(8) -0.025(8) -0.014(8) -0.021(10)
O12 0.118(17) 0.084(13) 0.075(12) -0.041(10) -0.014(12) 0.000(12)
O8 0.118(17) 0.084(13) 0.075(12) -0.041(10) -0.014(12) 0.000(12)

loop_
_atom_type_symbol
_atom_type_description
_atom_type_scat_dispersion_real
_atom_type_scat_dispersion_imag
_atom_type_scat_source
C C 0.0040 0.0020 'International Tables Vol C Tables 4.2.6.8 and 6.1.1.4'
H H 0.0000 0.0000 'International Tables Vol C Tables 4.2.6.8 and 6.1.1.4'
O O 0.0140 0.0070 'International Tables Vol C Tables 4.2.6.8 and 6.1.1.4'
Zr Zr -1.8230 0.6800 'International Tables Vol C Tables 4.2.6.8 and 6.1.1.4'

loop_
_geom_angle_atom_site_label_1
_geom_angle_atom_site_label_2
_geom_angle_atom_site_label_3
_geom_angle
_geom_angle_site_symmetry_1
_geom_angle_site_symmetry_3
O2 Zr1 O1 85.78(19) . .
O2 Zr1 O1 85.78(19) . 190_657
O2 Zr1 O3 106.0(3) . .
O2 Zr1 O6 148.2(3) . .
O2 Zr1 O6 148.2(3) . 190_657
O1 Zr1 O1 76.88(8) . 190_657
O1 Zr1 O4 76.0(2) 190_657 190_657
O1 Zr1 O4 121.79(14) . 190_657
O1 Zr1 O4 121.79(14) 190_657 .
O1 Zr1 O4 76.0(2) . .
O1 Zr1 O0AA 72.24(17) . .
O1 Zr1 O0AA 72.23(17) 190_657 .
O3 Zr1 O1 140.35(5) . .
O3 Zr1 O1 140.35(5) . 190_657
O3 Zr1 O6 81.5(2) . .
O3 Zr1 O6 81.5(2) . 190_657
O4 Zr1 O4 76.4(5) . 190_657
O0AA Zr1 O4 140.8(3) . 190_657
O0AA Zr1 O4 140.8(2) . .
O7 Zr1 O1 141.10(15) 179_655 .
O7 Zr1 O1 81.41(17) 179_655 190_657
O7 Zr1 O1 141.10(15) 176_566 190_657
O7 Zr1 O1 141.37(4) . 190_657
O7 Zr1 O1 81.41(17) 176_566 .
O7 Zr1 O1 141.37(4) . .
O7 Zr1 O4 142.6(2) 176_566 190_657
O7 Zr1 O4 82.6(2) 179_655 190_657
O7 Zr1 O4 142.6(2) 179_655 .
O7 Zr1 O4 82.6(2) 176_566 .
O7 Zr1 O4 82.80(18) . .
O7 Zr1 O4 82.80(18) . 190_657
O7 Zr1 O0AA 108.8(3) . .
O7 Zr1 O0AA 70.6(2) 176_566 .
O7 Zr1 O0AA 70.6(2) 179_655 .
O7 Zr1 O7 96.5(3) 179_655 176_566
O7 Zr1 O7 64.0(2) 179_655 .
O7 Zr1 O7 64.0(2) 176_566 .
O6 Zr1 O1 108.4(2) . 190_657
O6 Zr1 O1 108.4(2) 190_657 .
O6 Zr1 O1 70.7(2) . .
O6 Zr1 O1 70.7(2) 190_657 190_657
O6 Zr1 O6 62.6(6) . 190_657
Zr1 O2 Zr1 118.18(11) . 8_645
Zr1 O2 Zr1 118.18(11) . 11_556
Zr1 O2 Zr1 118.18(11) 8_645 11_556
C1 O1 Zr1 132.95(16) . .
O1 C1 O1 126.2(3) 182_545 .
O1 C1 C2 116.88(14) 182_545 .
O1 C1 C2 116.88(14) . .
C2 C3 C2 120.0(3) 57_554 .
C3 C2 C1 119.80(15) 77_545 .
C3 C2 C1 119.80(15) . .
C3 C2 C3 120.0(3) 77_545 .
Zr1 O3 Zr1 103.49(18) . 179_655
Zr1 O3 Zr1 103.49(18) . 176_566
Zr1 O3 Zr1 98.6(2) 179_655 176_566
C4 O4 Zr1 132.0(5) . .
O4 C4 O4 126.8(9) . 18_645
Zr1 O0AA Zr1 103.0(3) . 8_645
Zr1 O0AA Zr1 103.0(3) . 11_556
Zr1 O0AA Zr1 103.0(3) 8_645 11_556
O2AA O2AA O2AA 90.000(1) 34_645 57_554
O2AA O2AA O2AA 60.000(1) 34_645 30
O2AA O2AA O2AA 60.000(1) 30 57_554
O2AA O2AA O2AA 90.000(3) 30 77_545
O2AA O2AA O2AA 60.000(2) 34_645 77_545
O2AA O2AA O2AA 45.000(1) 34_645 26_654
O2AA O2AA O2AA 60.000(2) 57_554 77_545
O2AA O2AA O2AA 45.0 30 26_654
O2AA O2AA O2AA 45.0 77_545 26_654
O2AA O2AA O2AA 45.000(1) 57_554 26_654
Zr1 O7 Zr1 115.9(3) 179_655 176_566
Zr1 O7 Zr1 114.76(17) 179_655 .
Zr1 O7 Zr1 114.76(17) 176_566 .
C5 O6 Zr1 132.3(12) . .
O6 C5 O12 128.5(17) . .
O6 C5 O8 119(2) . .
O8 C5 O12 112(2) . .
O13 O13 O15 97(2) 52_455 115
O13 O13 O15 97(2) 52_455 .
O13 O13 O15 48.0(17) 52_455 52_455
O13 O13 O15 48.0(17) 52_455 186_566
O15 O13 O15 29(5) . 115
O15 O13 O15 56(4) . 52_455
O15 O13 O15 49(3) 115 52_455
O15 O13 O15 49(3) . 186_566
O15 O13 O15 56(4) 115 186_566
O15 O13 O15 22(4) 52_455 186_566
O10 O10 O15 98(2) 186_566 52_455
O10 O10 O15 48.8(19) 186_566 115
O10 O10 O15 96.0(16) 186_566 186_566
O15 O10 O15 50(3) 52_455 115
O15 O10 O15 14(3) 52_455 186_566
O15 O10 O15 49(3) 115 186_566
O13 O15 O13 35(2) . 52_455
O13 O15 O10 97(3) 52_455 186_566
O13 O15 O10 145(5) . 52_455
O13 O15 O10 103(4) . 186_566
O13 O15 O10 123(3) . 115
O13 O15 O15 83(2) . 186_566
O13 O15 O15 77(3) . 52_455
O10 O15 O13 92(3) 115 52_455
O10 O15 O13 122(4) 52_455 52_455
O10 O15 O10 33(2) 52_455 115
O10 O15 O10 106(4) 52_455 186_566
O10 O15 O10 99(3) 115 186_566
O10 O15 O15 101(4) 52_455 52_455
O10 O15 O15 82(2) 52_455 186_566
O15 O15 O13 48.0(16) 186_566 52_455
O15 O15 O13 46.9(16) 52_455 52_455
O15 O15 O13 75(3) 115 .
O15 O15 O13 79(2) 115 52_455
O15 O15 O10 123(2) 115 115
O15 O15 O10 70(3) 52_455 115
O15 O15 O10 48.8(19) 186_566 115
O15 O15 O10 136(3) 115 52_455
O15 O15 O10 61(4) 52_455 186_566
O15 O15 O10 84.0(16) 186_566 186_566
O15 O15 O10 29.7(18) 115 186_566
O15 O15 O15 26(4) 186_566 52_455
O15 O15 O15 64(4) 115 52_455
O15 O15 O15 90.00(3) 115 186_566

loop_
_geom_bond_atom_site_label_1
_geom_bond_atom_site_label_2
_geom_bond_distance
_geom_bond_site_symmetry_2
Zr1 O2 2.0361(12) .
Zr1 O1 2.2132(15) 190_657
Zr1 O1 2.2131(15) .
Zr1 O3 2.154(6) .
Zr1 O4 2.251(8) .
Zr1 O4 2.251(8) 190_657
Zr1 O0AA 2.232(4) .
Zr1 O7 2.097(6) .
Zr1 O7 2.061(3) 176_566
Zr1 O7 2.061(3) 179_655
Zr1 O6 2.201(9) 190_657
Zr1 O6 2.201(9) .
O2 Zr1 2.0362(12) 8_645
O2 Zr1 2.0362(12) 11_556
O1 C1 1.259(2) .
C1 O1 1.259(2) 182_545
C1 C2 1.483(4) .
C3 C2 1.395(2) 57_554
C3 C2 1.395(2) .
C2 C3 1.395(2) 77_545
O3 Zr1 2.304(4) 179_655
O3 Zr1 2.304(4) 176_566
O4 C4 1.290(7) .
C4 O4 1.290(7) 18_645
O0AA Zr1 2.232(4) 8_645
O0AA Zr1 2.232(4) 11_556
O2AA O2AA 1.02(2) 34_645
O2AA O2AA 1.02(2) 30
O2AA O2AA 1.02(2) 57_554
O2AA O2AA 1.02(2) 77_545
O2AA O2AA 1.44(3) 26_654
O7 Zr1 2.061(3) 179_655
O7 Zr1 2.061(3) 176_566
O6 C5 1.250(19) .
C5 O12 1.41(3) .
C5 O8 1.26(3) .
O9 O11 1.34(5) 179_655
O11 O9 1.34(5) 176_566
O13 O13 0.86(5) 52_455
O13 O15 1.13(4) .
O13 O15 1.13(4) 115
O13 O15 1.51(4) 186_566
O13 O15 1.51(4) 52_455
O10 O10 0.82(5) 186_566
O10 O15 1.14(5) 52_455
O10 O15 1.50(4) 115
O10 O15 1.61(6) 186_566
O15 O13 1.51(4) 52_455
O15 O10 1.61(6) 186_566
O15 O10 1.14(5) 52_455
O15 O10 1.50(4) 115
O15 O15 1.29(8) 52_455
O15 O15 1.16(7) 186_566
O15 O15 0.57(10) 115
